data_2104168
loop_
_publ_author_name
'Rychlewska, Urszula'
'Wa\'scinska, Natalia'
'War\.zajtis, Beata'
'Gawro\'nski, Jacek'

_publ_contact_author
;
Urszula Rychlewska
Faculty of Chemistry
Adam Mickiewicz University
Grunwaldzka 6
60-780 Pozna\'n
Poland
;
_publ_section_title
;
 Role of the <i>gauche</i> effect and local 1,3-dipole--dipole
 interactions in stabilizing an unusual conformation of
 tartarodinitriles
;
_journal_issue 4
_journal_name_full 'Acta Crystallographica Section B'
_journal_page_first 497
_journal_page_last 503
_journal_paper_doi 10.1107/S0108768108018272
_journal_volume 64
_journal_year 2008
_chemical_formula_sum 'C18 H12 N2 O4'
_chemical_formula_weight 320.30
_chemical_name_systematic
;
 ?
;
_space_group_IT_number 2
_symmetry_cell_setting triclinic
_symmetry_space_group_name_Hall '-P 1'
_symmetry_space_group_name_H-M 'P -1'
_atom_sites_solution_hydrogens geom
_atom_sites_solution_primary direct
_atom_sites_solution_secondary difmap
_audit_creation_method SHELXL-97
_cell_angle_alpha 106.26(2)
_cell_angle_beta 105.30(2)
_cell_angle_gamma 96.55(2)
_cell_formula_units_Z 1
_cell_length_a 5.7840(14)
_cell_length_b 7.3241(18)
_cell_length_c 10.229(3)
_cell_measurement_reflns_used 690
_cell_measurement_temperature 295(2)
_cell_measurement_theta_max 26.02
_cell_measurement_theta_min 2.18
_cell_volume 392.90(19)
_computing_cell_refinement 'CrysAlisPRO v.1.171 (Oxford Diffraction,2007)'
_computing_data_collection 'CrysAlis CCD v.1.171 (Oxford Diffraction,2007)'
_computing_data_reduction 'CrysAlisPRO v.1.171 (Oxford Diffraction,2007)'
_computing_molecular_graphics
;
Simens Analytical X-Ray Instruments (1989),
Mercury (Bruno, et al. 2002)
;
_computing_publication_material 'SHELXL-97 (Sheldrick, 1997)'
_computing_structure_refinement 'SHELXL-97 (Sheldrick, 1997)'
_computing_structure_solution 'SHELXS-86 (Sheldrick, 1990)'
_diffrn_ambient_temperature 295(2)
_diffrn_measured_fraction_theta_full 0.993
_diffrn_measured_fraction_theta_max 0.993
_diffrn_measurement_device_type 'Kuma KM4CCD \k-geometry diffractometer'
_diffrn_measurement_method '\w scans'
_diffrn_radiation_monochromator graphite
_diffrn_radiation_source 'fine-focus sealed tube'
_diffrn_radiation_type MoK\a
_diffrn_radiation_wavelength 0.71073
_diffrn_reflns_av_R_equivalents 0.0305
_diffrn_reflns_av_sigmaI/netI 0.0607
_diffrn_reflns_limit_h_max 7
_diffrn_reflns_limit_h_min -7
_diffrn_reflns_limit_k_max 8
_diffrn_reflns_limit_k_min -9
_diffrn_reflns_limit_l_max 12
_diffrn_reflns_limit_l_min -12
_diffrn_reflns_number 3310
_diffrn_reflns_theta_full 26.02
_diffrn_reflns_theta_max 26.02
_diffrn_reflns_theta_min 2.18
_diffrn_standards_interval_count 'every 50 dc frames'
_diffrn_standards_number '2 reference frames'
_exptl_absorpt_coefficient_mu 0.098
_exptl_absorpt_correction_type none
_exptl_crystal_colour colourless
_exptl_crystal_density_diffrn 1.354
_exptl_crystal_density_method 'not measured'
_exptl_crystal_description plate
_exptl_crystal_F_000 166
_exptl_crystal_size_max 0.40
_exptl_crystal_size_mid 0.20
_exptl_crystal_size_min 0.10
_refine_diff_density_max 0.138
_refine_diff_density_min -0.176
_refine_ls_extinction_method none
_refine_ls_goodness_of_fit_ref 0.865
_refine_ls_hydrogen_treatment riding
_refine_ls_matrix_type full
_refine_ls_number_parameters 109
_refine_ls_number_reflns 1526
_refine_ls_number_restraints 0
_refine_ls_restrained_S_all 0.865
_refine_ls_R_factor_all 0.0931
_refine_ls_R_factor_gt 0.0412
_refine_ls_shift/su_max 0.000
_refine_ls_shift/su_mean 0.000
_refine_ls_structure_factor_coef Fsqd
_refine_ls_weighting_details 'calc w=1/[\s^2^(Fo^2^)+(0.0602P)^2^+0.0000P] where P=(Fo^2^+2Fc^2^)/3'
_refine_ls_weighting_scheme calc
_refine_ls_wR_factor_gt 0.0959
_refine_ls_wR_factor_ref 0.1126
_reflns_number_gt 720
_reflns_number_total 1526
_reflns_threshold_expression >2sigma(I)
_cod_data_source_file bs5062.cif
_cod_data_source_block 1c
_cod_original_cell_volume 392.90(18)
_cod_original_sg_symbol_H-M P-1
_cod_database_code 2104168
_cod_database_fobs_code 2104168

loop_
_symmetry_equiv_pos_as_xyz
'x, y, z'
'-x, -y, -z'

loop_
_atom_site_type_symbol
_atom_site_label
_atom_site_fract_x
_atom_site_fract_y
_atom_site_fract_z
_atom_site_U_iso_or_equiv
_atom_site_adp_type
_atom_site_calc_flag
_atom_site_refinement_flags
_atom_site_occupancy
N N1 0.7067(4) 0.3356(4) -0.0651(2) 0.1004(8) Uani d . 1
C C1 0.6776(4) 0.2093(4) -0.0243(2) 0.0733(7) Uani d . 1
C C2 0.6353(3) 0.0443(3) 0.02731(18) 0.0582(6) Uani d . 1
H H2A 0.7299 -0.0526 -0.0042 0.070 Uiso calc R 1
O O2 0.6942(2) 0.10852(19) 0.17988(12) 0.0571(4) Uani d . 1
C C20 0.9385(4) 0.1618(3) 0.25485(18) 0.0484(5) Uani d . 1
O O20 1.0897(3) 0.1597(2) 0.19460(14) 0.0721(5) Uani d . 1
C C21 0.9803(3) 0.2197(2) 0.41001(17) 0.0425(5) Uani d . 1
C C22 1.2117(4) 0.3173(3) 0.4994(2) 0.0521(5) Uani d . 1
H H22A 1.3350 0.3450 0.4609 0.063 Uiso calc R 1
C C23 1.2594(4) 0.3735(3) 0.6457(2) 0.0634(6) Uani d . 1
H H23A 1.4145 0.4408 0.7060 0.076 Uiso calc R 1
C C24 1.0797(5) 0.3305(3) 0.7026(2) 0.0649(6) Uani d . 1
H H24A 1.1132 0.3679 0.8014 0.078 Uiso calc R 1
C C25 0.8507(4) 0.2327(3) 0.6147(2) 0.0601(6) Uani d . 1
H H25A 0.7290 0.2033 0.6539 0.072 Uiso calc R 1
C C26 0.8002(4) 0.1778(3) 0.4680(2) 0.0516(5) Uani d . 1
H H26A 0.6440 0.1123 0.4083 0.062 Uiso calc R 1

loop_
_atom_site_aniso_label
_atom_site_aniso_U_11
_atom_site_aniso_U_22
_atom_site_aniso_U_33
_atom_site_aniso_U_12
_atom_site_aniso_U_13
_atom_site_aniso_U_23
N1 0.0971(17) 0.126(2) 0.0553(13) -0.0152(16) 0.0036(12) 0.0280(13)
C1 0.0633(16) 0.103(2) 0.0341(12) -0.0084(15) 0.0072(11) 0.0106(12)
C2 0.0433(11) 0.0877(16) 0.0270(10) 0.0052(12) 0.0070(9) -0.0002(10)
O2 0.0389(8) 0.0883(10) 0.0280(7) 0.0079(7) 0.0046(6) 0.0016(6)
C20 0.0393(12) 0.0567(12) 0.0397(12) 0.0105(10) 0.0074(10) 0.0054(9)
O20 0.0454(9) 0.1107(13) 0.0463(9) 0.0106(8) 0.0160(7) 0.0042(8)
C21 0.0386(11) 0.0491(11) 0.0328(10) 0.0124(9) 0.0047(9) 0.0069(9)
C22 0.0433(12) 0.0538(12) 0.0481(12) 0.0083(10) 0.0044(10) 0.0093(10)
C23 0.0570(15) 0.0632(14) 0.0458(13) 0.0070(12) -0.0088(11) 0.0059(11)
C24 0.0811(18) 0.0686(14) 0.0352(11) 0.0196(14) 0.0069(12) 0.0105(10)
C25 0.0656(15) 0.0707(15) 0.0449(13) 0.0155(13) 0.0190(12) 0.0176(11)
C26 0.0439(12) 0.0593(12) 0.0427(12) 0.0065(11) 0.0063(10) 0.0112(10)

loop_
_atom_type_symbol
_atom_type_description
_atom_type_scat_dispersion_real
_atom_type_scat_dispersion_imag
_atom_type_scat_source
C C 0.0033 0.0016 'International Tables Vol C Tables 4.2.6.8 and 6.1.1.4'
H H 0.0000 0.0000 'International Tables Vol C Tables 4.2.6.8 and 6.1.1.4'
N N 0.0061 0.0033 'International Tables Vol C Tables 4.2.6.8 and 6.1.1.4'
O O 0.0106 0.0060 'International Tables Vol C Tables 4.2.6.8 and 6.1.1.4'

loop_
_geom_angle_atom_site_label_1
_geom_angle_atom_site_label_2
_geom_angle_atom_site_label_3
_geom_angle_site_symmetry_1
_geom_angle_site_symmetry_3
_geom_angle
N1 C1 C2 . . 179.0(3)
O2 C2 C1 . . 110.77(16)
O2 C2 C2 . 2_655 104.71(17)
C1 C2 C2 . 2_655 109.1(2)
O2 C2 H2A . . 110.7
C1 C2 H2A . . 110.7
C2 C2 H2A 2_655 . 110.7
C20 O2 C2 . . 115.70(13)
O20 C20 O2 . . 121.10(16)
O20 C20 C21 . . 127.29(18)
O2 C20 C21 . . 111.61(15)
C26 C21 C22 . . 119.61(16)
C26 C21 C20 . . 122.50(17)
C22 C21 C20 . . 117.89(17)
C23 C22 C21 . . 119.84(18)
C23 C22 H22A . . 120.1
C21 C22 H22A . . 120.1
C24 C23 C22 . . 120.20(19)
C24 C23 H23A . . 119.9
C22 C23 H23A . . 119.9
C23 C24 C25 . . 120.29(19)
C23 C24 H24A . . 119.9
C25 C24 H24A . . 119.9
C24 C25 C26 . . 119.98(19)
C24 C25 H25A . . 120.0
C26 C25 H25A . . 120.0
C21 C26 C25 . . 120.07(18)
C21 C26 H26A . . 120.0
C25 C26 H26A . . 120.0

loop_
_geom_bond_atom_site_label_1
_geom_bond_atom_site_label_2
_geom_bond_site_symmetry_2
_geom_bond_distance
N1 C1 . 1.130(3)
C1 C2 . 1.468(3)
C2 O2 . 1.430(2)
C2 C2 2_655 1.512(4)
C2 H2A . 0.9800
O2 C20 . 1.368(2)
C20 O20 . 1.195(2)
C20 C21 . 1.468(2)
C21 C26 . 1.373(2)
C21 C22 . 1.382(2)
C22 C23 . 1.377(2)
C22 H22A . 0.9300
C23 C24 . 1.365(3)
C23 H23A . 0.9300
C24 C25 . 1.367(3)
C24 H24A . 0.9300
C25 C26 . 1.380(2)
C25 H25A . 0.9300
C26 H26A . 0.9300

loop_
_geom_torsion_atom_site_label_1
_geom_torsion_atom_site_label_2
_geom_torsion_atom_site_label_3
_geom_torsion_atom_site_label_4
_geom_torsion_site_symmetry_1
_geom_torsion
C1 C2 O2 C20 . -74.2(2)
C2 C2 O2 C20 2_655 168.31(19)
C2 O2 C20 O20 . 2.3(3)
C2 O2 C20 C21 . -178.29(15)
O20 C20 C21 C26 . -165.4(2)
O2 C20 C21 C26 . 15.2(2)
O20 C20 C21 C22 . 13.5(3)
O2 C20 C21 C22 . -165.85(16)
C26 C21 C22 C23 . -0.7(3)
C20 C21 C22 C23 . -179.67(16)
C21 C22 C23 C24 . 1.0(3)
C22 C23 C24 C25 . -0.5(3)
C23 C24 C25 C26 . -0.3(3)
C22 C21 C26 C25 . -0.1(3)
C20 C21 C26 C25 . 178.87(17)
C24 C25 C26 C21 . 0.6(3)
